data_7063858
loop_
_publ_author_name
'Ahmad, Reyaz'
'Choudhary, Mukesh'

_publ_section_title
;
 Synthesis and design of manganese and nickel complexes with potential
 anticancer and antibacterial activities, and antiviral properties for
 therapeutic applications
;
_journal_issue 28
_journal_name_full 'New Journal of Chemistry'
_journal_page_first 12401
_journal_page_last 12422
_journal_paper_doi 10.1039/D5NJ00268K
_journal_volume 49
_journal_year 2025
_chemical_formula_moiety 'C26 H22 N4 Ni O4, C2 H6 O S'
_chemical_formula_sum 'C28 H28 N4 Ni O5 S'
_chemical_formula_weight 591.31
_space_group_crystal_system triclinic
_space_group_IT_number 2
_space_group_name_Hall '-P 1'
_space_group_name_H-M_alt 'P -1'
_atom_sites_solution_hydrogens mixed
_audit_creation_method SHELXL-2019/3
_audit_update_record
;
2024-08-02 deposited with the CCDC.	2025-06-19 downloaded from the CCDC.
;
_cell_angle_alpha 86.960(2)
_cell_angle_beta 87.375(3)
_cell_angle_gamma 64.662(2)
_cell_formula_units_Z 2
_cell_length_a 10.6283(7)
_cell_length_b 10.9606(7)
_cell_length_c 12.4775(8)
_cell_measurement_reflns_used 9917
_cell_measurement_temperature 100(2)
_cell_measurement_theta_max 28.30
_cell_measurement_theta_min 2.85
_cell_volume 1311.43(15)
_computing_cell_refinement 'APEX4 V8.40B (Bruker, 2021)'
_computing_data_collection 'APEX4 (Bruker, v2021.4-0)'
_computing_data_reduction 'SAINT/XPREP (Bruker, 2021)'
_computing_molecular_graphics 'ORTEP3 (Farrugia, 2012) '
_computing_publication_material 'SHELXL-2019/3 (Sheldrick, 2019)'
_computing_structure_refinement 'SHELXL-2019/3 (Sheldrick, 2019)'
_computing_structure_solution 'SHELXT-2018/2 (Sheldrick, 2018)'
_diffrn_ambient_temperature 100(2)
_diffrn_measured_fraction_theta_full 0.998
_diffrn_measured_fraction_theta_max 0.998
_diffrn_measurement_device_type 'Bruker D8 VENTURE diffractometer equipped with PHOTON II detector'
_diffrn_measurement_method 'omega and phi scans'
_diffrn_radiation_source 'fine-focus sealed tube'
_diffrn_radiation_type MoK\a
_diffrn_radiation_wavelength 0.71073
_diffrn_reflns_av_R_equivalents 0.0606
_diffrn_reflns_av_unetI/netI 0.0310
_diffrn_reflns_Laue_measured_fraction_full 0.998
_diffrn_reflns_Laue_measured_fraction_max 0.998
_diffrn_reflns_limit_h_max 13
_diffrn_reflns_limit_h_min -13
_diffrn_reflns_limit_k_max 13
_diffrn_reflns_limit_k_min -13
_diffrn_reflns_limit_l_max 15
_diffrn_reflns_limit_l_min -15
_diffrn_reflns_number 46125
_diffrn_reflns_point_group_measured_fraction_full 0.998
_diffrn_reflns_point_group_measured_fraction_max 0.998
_diffrn_reflns_theta_full 25.242
_diffrn_reflns_theta_max 25.998
_diffrn_reflns_theta_min 2.645
_exptl_absorpt_coefficient_mu 0.867
_exptl_absorpt_correction_T_max 0.7458
_exptl_absorpt_correction_T_min 0.5692
_exptl_absorpt_correction_type multi-scan
_exptl_absorpt_process_details
;
 SADABS-2016/2 - Bruker AXS area detector scaling and absorption 
 correction
 Reference: Krause, L., Herbst-Irmer, R., Sheldrick G.M. & Stalke D.,
 J. Appl. Cryst. 48 (2015) 3-10.
;
_exptl_crystal_colour brown
_exptl_crystal_density_diffrn 1.497
_exptl_crystal_description plate
_exptl_crystal_F_000 616
_exptl_crystal_size_max 0.210
_exptl_crystal_size_mid 0.110
_exptl_crystal_size_min 0.052
_refine_diff_density_max 0.634
_refine_diff_density_min -0.610
_refine_diff_density_rms 0.088
_refine_ls_extinction_method none
_refine_ls_goodness_of_fit_ref 1.033
_refine_ls_hydrogen_treatment mixed
_refine_ls_matrix_type full
_refine_ls_number_parameters 364
_refine_ls_number_reflns 5149
_refine_ls_number_restraints 0
_refine_ls_restrained_S_all 1.033
_refine_ls_R_factor_all 0.0402
_refine_ls_R_factor_gt 0.0364
_refine_ls_shift/su_max 0.006
_refine_ls_shift/su_mean 0.000
_refine_ls_structure_factor_coef Fsqd
_refine_ls_weighting_details 'w=1/[\s^2^(Fo^2^)+(0.0438P)^2^+1.5564P] where P=(Fo^2^+2Fc^2^)/3'
_refine_ls_weighting_scheme calc
_refine_ls_wR_factor_gt 0.0898
_refine_ls_wR_factor_ref 0.0921
_reflns_Friedel_coverage 0.000
_reflns_number_gt 4702
_reflns_number_total 5149
_reflns_threshold_expression 'I > 2\s(I)'
_cod_data_source_file d5nj00268k2.cif
_cod_data_source_block RAM5
_cod_depositor_comments
;
The following automatic conversions were performed:

data item '_exptl_absorpt_correction_type' value 'MULTI-SCAN' was
changed to 'multi-scan' in accordance with the
/home/data/users/saulius/crontab/automatic-downloads/rss-feeds/RSC/lib/dictionaries/cif_core.dic
dictionary named 'cif_core.dic' version 2.4.2 last updated on
2011-04-26.

Automatic conversion script
Id: cif_fix_values 8170 2020-07-09 18:12:32Z antanas 
;
_cod_database_code 7063858
_shelx_shelxl_version_number 2019/3
_shelx_space_group_comment
;
The symmetry employed for this shelxl refinement is uniquely defined
by the following loop, which should always be used as a source of
symmetry information in preference to the above space-group names.
They are only intended as comments.
;
_shelx_estimated_absorpt_t_min 0.839
_shelx_estimated_absorpt_t_max 0.956

loop_
_space_group_symop_operation_xyz
'x, y, z'
'-x, -y, -z'

loop_
_atom_site_label
_atom_site_type_symbol
_atom_site_fract_x
_atom_site_fract_y
_atom_site_fract_z
_atom_site_U_iso_or_equiv
_atom_site_adp_type
_atom_site_occupancy
_atom_site_site_symmetry_order
_atom_site_calc_flag
_atom_site_refinement_flags_posn
_atom_site_refinement_flags_adp
_atom_site_refinement_flags_occupancy
_atom_site_disorder_assembly
_atom_site_disorder_group
Ni1 Ni 0.22329(3) 0.22971(3) 0.51523(2) 0.01257(9) Uani 1 1 d . . . . .
C1 C -0.1885(2) 0.4133(2) 0.65548(18) 0.0177(4) Uani 1 1 d . . . . .
H1A H -0.223431 0.344309 0.669667 0.027 Uiso 1 1 calc R U . . .
H1B H -0.258121 0.490777 0.616166 0.027 Uiso 1 1 calc R U . . .
H1C H -0.170674 0.442709 0.723677 0.027 Uiso 1 1 calc R U . . .
C2 C -0.0560(2) 0.3553(2) 0.58957(17) 0.0147(4) Uani 1 1 d . . . . .
C3 C 0.0487(2) 0.3461(2) 0.32137(17) 0.0147(4) Uani 1 1 d . . . . .
H3 H -0.042001 0.385264 0.292737 0.018 Uiso 1 1 calc R U . . .
C4 C 0.1659(2) 0.2991(2) 0.24693(16) 0.0140(4) Uani 1 1 d . . . . .
C5 C 0.3044(2) 0.2527(2) 0.28152(17) 0.0148(4) Uani 1 1 d . . . . .
C6 C 0.4124(2) 0.2329(2) 0.20189(18) 0.0184(4) Uani 1 1 d . . . . .
H6 H 0.504475 0.208957 0.224411 0.022 Uiso 1 1 calc R U . . .
C7 C 0.3869(2) 0.2474(2) 0.09524(18) 0.0212(5) Uani 1 1 d . . . . .
H7 H 0.461320 0.233338 0.045024 0.025 Uiso 1 1 calc R U . . .
C8 C 0.2511(2) 0.2831(2) 0.05715(18) 0.0200(5) Uani 1 1 d . . . . .
C9 C 0.2272(3) 0.2937(2) -0.05417(19) 0.0245(5) Uani 1 1 d . . . . .
H9 H 0.303057 0.275625 -0.103736 0.029 Uiso 1 1 calc R U . . .
C10 C 0.0966(3) 0.3296(2) -0.09181(18) 0.0258(5) Uani 1 1 d . . . . .
H10 H 0.081356 0.338245 -0.166811 0.031 Uiso 1 1 calc R U . . .
C11 C -0.0138(3) 0.3535(2) -0.01829(19) 0.0233(5) Uani 1 1 d . . . . .
H11 H -0.104274 0.377138 -0.044129 0.028 Uiso 1 1 calc R U . . .
C12 C 0.0056(2) 0.3435(2) 0.09094(18) 0.0199(5) Uani 1 1 d . . . . .
H12 H -0.071406 0.359551 0.138974 0.024 Uiso 1 1 calc R U . . .
C13 C 0.1394(2) 0.3094(2) 0.13254(17) 0.0160(4) Uani 1 1 d . . . . .
C14 C 0.3561(2) 0.3566(2) 0.65849(16) 0.0142(4) Uani 1 1 d . . . . .
C15 C 0.3573(2) 0.4772(2) 0.69661(18) 0.0190(4) Uani 1 1 d . . . . .
H15 H 0.295894 0.562037 0.666059 0.023 Uiso 1 1 calc R U . . .
C16 C 0.4434(2) 0.4742(2) 0.77493(19) 0.0221(5) Uani 1 1 d . . . . .
H16 H 0.439398 0.556715 0.798655 0.027 Uiso 1 1 calc R U . . .
C17 C 0.5398(2) 0.3494(2) 0.82234(18) 0.0209(5) Uani 1 1 d . . . . .
C18 C 0.6303(3) 0.3471(3) 0.90281(19) 0.0266(5) Uani 1 1 d . . . . .
H18 H 0.626672 0.429755 0.925908 0.032 Uiso 1 1 calc R U . . .
C19 C 0.7236(3) 0.2267(3) 0.9482(2) 0.0295(6) Uani 1 1 d . . . . .
H19 H 0.783807 0.226202 1.002322 0.035 Uiso 1 1 calc R U . . .
C20 C 0.7287(3) 0.1055(3) 0.9138(2) 0.0276(5) Uani 1 1 d . . . . .
H20 H 0.793382 0.022291 0.944615 0.033 Uiso 1 1 calc R U . . .
C21 C 0.6415(2) 0.1046(2) 0.83607(19) 0.0230(5) Uani 1 1 d . . . . .
H21 H 0.646739 0.020692 0.814564 0.028 Uiso 1 1 calc R U . . .
C22 C 0.5437(2) 0.2265(2) 0.78714(17) 0.0173(4) Uani 1 1 d . . . . .
C23 C 0.4485(2) 0.2310(2) 0.70502(17) 0.0148(4) Uani 1 1 d . . . . .
C24 C 0.4544(2) 0.1046(2) 0.67325(16) 0.0148(4) Uani 1 1 d . . . . .
H24 H 0.520554 0.024378 0.706885 0.018 Uiso 1 1 calc R U . . .
C25 C 0.3075(2) -0.0519(2) 0.51776(17) 0.0161(4) Uani 1 1 d . . . . .
C26 C 0.3258(2) -0.1928(2) 0.50088(18) 0.0204(5) Uani 1 1 d . . . . .
H26A H 0.257357 -0.211441 0.545647 0.031 Uiso 1 1 calc R U . . .
H26B H 0.419958 -0.256975 0.520772 0.031 Uiso 1 1 calc R U . . .
H26C H 0.311933 -0.202132 0.425173 0.031 Uiso 1 1 calc R U . . .
C27 C -0.0257(3) 1.0083(3) 0.6926(2) 0.0360(6) Uani 1 1 d . . . . .
H27A H 0.028222 1.022990 0.631511 0.054 Uiso 1 1 calc R U . . .
H27B H -0.089057 1.095586 0.721348 0.054 Uiso 1 1 calc R U . . .
H27C H -0.079725 0.961760 0.668896 0.054 Uiso 1 1 calc R U . . .
C28 C 0.1684(3) 1.0183(3) 0.8146(2) 0.0319(6) Uani 1 1 d . . . . .
H28A H 0.248853 0.972555 0.860685 0.048 Uiso 1 1 calc R U . . .
H28B H 0.100656 1.099486 0.849160 0.048 Uiso 1 1 calc R U . . .
H28C H 0.199070 1.043779 0.745248 0.048 Uiso 1 1 calc R U . . .
N1 N -0.06542(18) 0.39167(18) 0.48507(14) 0.0143(4) Uani 1 1 d . . . . .
N2 N 0.05897(17) 0.33845(17) 0.42482(14) 0.0137(4) Uani 1 1 d . . . . .
N3 N 0.37631(18) 0.09209(17) 0.60217(14) 0.0142(4) Uani 1 1 d . . . . .
N4 N 0.39760(19) -0.03931(18) 0.58274(14) 0.0156(4) Uani 1 1 d . . . . .
O1 O 0.05663(15) 0.27455(15) 0.62880(12) 0.0168(3) Uani 1 1 d . . . . .
O2 O 0.34149(15) 0.22894(15) 0.38234(12) 0.0160(3) Uani 1 1 d . . . . .
O3 O 0.26891(15) 0.37101(14) 0.58283(12) 0.0157(3) Uani 1 1 d . . . . .
O4 O 0.21098(16) 0.04954(15) 0.47777(13) 0.0195(3) Uani 1 1 d . . . . .
O5 O 0.1968(3) 0.78719(19) 0.74132(17) 0.0500(6) Uani 1 1 d . . . . .
S1 S 0.08982(7) 0.90770(6) 0.79429(5) 0.02776(15) Uani 1 1 d . . . . .
H1N H -0.133(3) 0.457(3) 0.461(2) 0.025(7) Uiso 1 1 d . . . . .
H4N H 0.475(3) -0.106(3) 0.598(2) 0.026(7) Uiso 1 1 d . . . . .

loop_
_atom_site_aniso_label
_atom_site_aniso_U_11
_atom_site_aniso_U_22
_atom_site_aniso_U_33
_atom_site_aniso_U_23
_atom_site_aniso_U_13
_atom_site_aniso_U_12
Ni1 0.01134(14) 0.01235(14) 0.01151(14) 0.00009(10) -0.00226(10) -0.00252(10)
C1 0.0167(10) 0.0181(10) 0.0172(11) -0.0006(8) 0.0021(8) -0.0067(9)
C2 0.0165(10) 0.0121(9) 0.0168(10) -0.0019(8) -0.0003(8) -0.0072(8)
C3 0.0144(10) 0.0149(10) 0.0155(10) 0.0015(8) -0.0032(8) -0.0068(8)
C4 0.0170(10) 0.0133(9) 0.0118(10) 0.0006(8) -0.0009(8) -0.0066(8)
C5 0.0172(10) 0.0102(9) 0.0159(10) -0.0003(8) -0.0015(8) -0.0046(8)
C6 0.0157(10) 0.0172(10) 0.0194(11) -0.0007(8) 0.0004(8) -0.0043(8)
C7 0.0209(11) 0.0217(11) 0.0181(11) -0.0011(9) 0.0061(9) -0.0069(9)
C8 0.0238(11) 0.0200(11) 0.0166(11) 0.0002(8) -0.0003(9) -0.0098(9)
C9 0.0310(13) 0.0273(12) 0.0152(11) -0.0024(9) 0.0038(10) -0.0127(10)
C10 0.0387(14) 0.0316(13) 0.0121(11) 0.0004(9) -0.0040(10) -0.0196(11)
C11 0.0291(12) 0.0285(12) 0.0196(12) 0.0027(9) -0.0065(9) -0.0192(10)
C12 0.0248(11) 0.0231(11) 0.0173(11) 0.0016(9) -0.0017(9) -0.0156(10)
C13 0.0207(11) 0.0151(10) 0.0137(10) 0.0003(8) -0.0015(8) -0.0089(9)
C14 0.0120(9) 0.0187(10) 0.0119(10) -0.0014(8) 0.0025(8) -0.0066(8)
C15 0.0178(10) 0.0176(10) 0.0203(11) -0.0001(8) 0.0001(9) -0.0067(9)
C16 0.0257(12) 0.0233(11) 0.0223(12) -0.0024(9) -0.0003(9) -0.0149(10)
C17 0.0197(11) 0.0303(12) 0.0167(11) 0.0018(9) -0.0008(9) -0.0148(10)
C18 0.0306(13) 0.0370(14) 0.0227(12) 0.0008(10) -0.0030(10) -0.0243(11)
C19 0.0285(13) 0.0470(15) 0.0220(12) 0.0065(11) -0.0110(10) -0.0246(12)
C20 0.0225(12) 0.0357(14) 0.0221(12) 0.0040(10) -0.0063(10) -0.0100(11)
C21 0.0195(11) 0.0276(12) 0.0203(12) -0.0010(9) -0.0041(9) -0.0079(10)
C22 0.0150(10) 0.0241(11) 0.0134(10) -0.0009(8) 0.0010(8) -0.0092(9)
C23 0.0112(9) 0.0192(10) 0.0127(10) 0.0003(8) 0.0015(8) -0.0054(8)
C24 0.0126(9) 0.0166(10) 0.0115(10) 0.0010(8) 0.0009(8) -0.0030(8)
C25 0.0174(10) 0.0161(10) 0.0144(10) -0.0028(8) 0.0052(8) -0.0069(9)
C26 0.0233(11) 0.0182(11) 0.0203(11) -0.0029(9) 0.0029(9) -0.0095(9)
C27 0.0365(15) 0.0433(16) 0.0335(15) 0.0044(12) -0.0076(12) -0.0220(13)
C28 0.0367(14) 0.0355(14) 0.0282(14) 0.0031(11) -0.0043(11) -0.0199(12)
N1 0.0091(8) 0.0139(9) 0.0156(9) -0.0001(7) 0.0002(7) -0.0009(7)
N2 0.0112(8) 0.0126(8) 0.0149(9) -0.0016(7) 0.0011(7) -0.0028(7)
N3 0.0137(8) 0.0120(8) 0.0144(9) -0.0011(7) 0.0009(7) -0.0031(7)
N4 0.0150(9) 0.0115(8) 0.0166(9) -0.0003(7) -0.0007(7) -0.0020(7)
O1 0.0156(7) 0.0181(7) 0.0143(7) 0.0015(6) -0.0020(6) -0.0050(6)
O2 0.0133(7) 0.0174(7) 0.0138(7) -0.0002(6) -0.0014(6) -0.0030(6)
O3 0.0154(7) 0.0146(7) 0.0150(7) -0.0002(6) -0.0041(6) -0.0040(6)
O4 0.0192(8) 0.0166(7) 0.0211(8) -0.0001(6) -0.0058(6) -0.0058(6)
O5 0.0706(15) 0.0236(10) 0.0407(12) -0.0054(9) 0.0115(11) -0.0065(10)
S1 0.0371(3) 0.0223(3) 0.0247(3) -0.0003(2) 0.0031(3) -0.0140(3)

loop_
_atom_type_symbol
_atom_type_description
_atom_type_scat_dispersion_real
_atom_type_scat_dispersion_imag
_atom_type_scat_source
C C 0.0033 0.0016 'International Tables Vol C Tables 4.2.6.8 and 6.1.1.4'
H H 0.0000 0.0000 'International Tables Vol C Tables 4.2.6.8 and 6.1.1.4'
N N 0.0061 0.0033 'International Tables Vol C Tables 4.2.6.8 and 6.1.1.4'
O O 0.0106 0.0060 'International Tables Vol C Tables 4.2.6.8 and 6.1.1.4'
S S 0.1246 0.1234 'International Tables Vol C Tables 4.2.6.8 and 6.1.1.4'
Ni Ni 0.3393 1.1124 'International Tables Vol C Tables 4.2.6.8 and 6.1.1.4'

loop_
_geom_angle_atom_site_label_1
_geom_angle_atom_site_label_2
_geom_angle_atom_site_label_3
_geom_angle
_geom_angle_site_symmetry_1
_geom_angle_site_symmetry_3
_geom_angle_publ_flag
N3 Ni1 N2 168.84(7) . . ?
N3 Ni1 O2 96.92(6) . . ?
N2 Ni1 O2 86.10(6) . . ?
N3 Ni1 O3 86.61(6) . . ?
N2 Ni1 O3 104.11(6) . . ?
O2 Ni1 O3 91.33(6) . . ?
N3 Ni1 O4 78.35(6) . . ?
N2 Ni1 O4 90.76(6) . . ?
O2 Ni1 O4 93.70(6) . . ?
O3 Ni1 O4 164.60(6) . . ?
N3 Ni1 O1 99.07(6) . . ?
N2 Ni1 O1 78.45(6) . . ?
O2 Ni1 O1 163.96(6) . . ?
O3 Ni1 O1 88.32(6) . . ?
O4 Ni1 O1 90.80(6) . . ?
C2 C1 H1A 109.5 . . ?
C2 C1 H1B 109.5 . . ?
H1A C1 H1B 109.5 . . ?
C2 C1 H1C 109.5 . . ?
H1A C1 H1C 109.5 . . ?
H1B C1 H1C 109.5 . . ?
O1 C2 N1 121.45(19) . . ?
O1 C2 C1 122.17(19) . . ?
N1 C2 C1 116.36(18) . . ?
N2 C3 C4 124.26(19) . . ?
N2 C3 H3 117.9 . . ?
C4 C3 H3 117.9 . . ?
C5 C4 C3 121.78(19) . . ?
C5 C4 C13 119.53(19) . . ?
C3 C4 C13 118.53(19) . . ?
O2 C5 C4 124.63(19) . . ?
O2 C5 C6 117.08(19) . . ?
C4 C5 C6 118.27(19) . . ?
C7 C6 C5 121.9(2) . . ?
C7 C6 H6 119.1 . . ?
C5 C6 H6 119.1 . . ?
C6 C7 C8 121.4(2) . . ?
C6 C7 H7 119.3 . . ?
C8 C7 H7 119.3 . . ?
C9 C8 C13 120.4(2) . . ?
C9 C8 C7 120.6(2) . . ?
C13 C8 C7 119.0(2) . . ?
C10 C9 C8 121.1(2) . . ?
C10 C9 H9 119.4 . . ?
C8 C9 H9 119.4 . . ?
C9 C10 C11 119.0(2) . . ?
C9 C10 H10 120.5 . . ?
C11 C10 H10 120.5 . . ?
C12 C11 C10 121.5(2) . . ?
C12 C11 H11 119.2 . . ?
C10 C11 H11 119.2 . . ?
C11 C12 C13 120.8(2) . . ?
C11 C12 H12 119.6 . . ?
C13 C12 H12 119.6 . . ?
C8 C13 C12 117.13(19) . . ?
C8 C13 C4 119.52(19) . . ?
C12 C13 C4 123.3(2) . . ?
O3 C14 C23 124.78(19) . . ?
O3 C14 C15 117.21(18) . . ?
C23 C14 C15 118.01(19) . . ?
C16 C15 C14 122.2(2) . . ?
C16 C15 H15 118.9 . . ?
C14 C15 H15 118.9 . . ?
C15 C16 C17 121.3(2) . . ?
C15 C16 H16 119.3 . . ?
C17 C16 H16 119.3 . . ?
C18 C17 C22 120.2(2) . . ?
C18 C17 C16 121.0(2) . . ?
C22 C17 C16 118.9(2) . . ?
C19 C18 C17 120.9(2) . . ?
C19 C18 H18 119.5 . . ?
C17 C18 H18 119.5 . . ?
C18 C19 C20 119.3(2) . . ?
C18 C19 H19 120.3 . . ?
C20 C19 H19 120.3 . . ?
C21 C20 C19 121.0(2) . . ?
C21 C20 H20 119.5 . . ?
C19 C20 H20 119.5 . . ?
C20 C21 C22 121.5(2) . . ?
C20 C21 H21 119.2 . . ?
C22 C21 H21 119.2 . . ?
C21 C22 C17 117.0(2) . . ?
C21 C22 C23 123.6(2) . . ?
C17 C22 C23 119.4(2) . . ?
C14 C23 C24 122.36(19) . . ?
C14 C23 C22 120.16(19) . . ?
C24 C23 C22 117.47(19) . . ?
N3 C24 C23 124.76(19) . . ?
N3 C24 H24 117.6 . . ?
C23 C24 H24 117.6 . . ?
O4 C25 N4 120.83(19) . . ?
O4 C25 C26 122.7(2) . . ?
N4 C25 C26 116.37(19) . . ?
C25 C26 H26A 109.5 . . ?
C25 C26 H26B 109.5 . . ?
H26A C26 H26B 109.5 . . ?
C25 C26 H26C 109.5 . . ?
H26A C26 H26C 109.5 . . ?
H26B C26 H26C 109.5 . . ?
S1 C27 H27A 109.5 . . ?
S1 C27 H27B 109.5 . . ?
H27A C27 H27B 109.5 . . ?
S1 C27 H27C 109.5 . . ?
H27A C27 H27C 109.5 . . ?
H27B C27 H27C 109.5 . . ?
S1 C28 H28A 109.5 . . ?
S1 C28 H28B 109.5 . . ?
H28A C28 H28B 109.5 . . ?
S1 C28 H28C 109.5 . . ?
H28A C28 H28C 109.5 . . ?
H28B C28 H28C 109.5 . . ?
C2 N1 N2 115.84(17) . . ?
C2 N1 H1N 122.0(19) . . ?
N2 N1 H1N 119.9(19) . . ?
C3 N2 N1 116.75(17) . . ?
C3 N2 Ni1 129.56(14) . . ?
N1 N2 Ni1 112.47(13) . . ?
C24 N3 N4 116.14(17) . . ?
C24 N3 Ni1 131.44(15) . . ?
N4 N3 Ni1 112.39(13) . . ?
C25 N4 N3 116.19(17) . . ?
C25 N4 H4N 121.6(19) . . ?
N3 N4 H4N 120.4(19) . . ?
C2 O1 Ni1 111.18(13) . . ?
C5 O2 Ni1 128.56(13) . . ?
C14 O3 Ni1 129.77(13) . . ?
C25 O4 Ni1 111.77(14) . . ?
O5 S1 C28 107.04(14) . . ?
O5 S1 C27 106.72(14) . . ?
C28 S1 C27 96.96(13) . . ?

loop_
_geom_bond_atom_site_label_1
_geom_bond_atom_site_label_2
_geom_bond_distance
_geom_bond_site_symmetry_2
_geom_bond_publ_flag
Ni1 N3 1.9964(17) . ?
Ni1 N2 1.9998(17) . ?
Ni1 O2 2.0320(15) . ?
Ni1 O3 2.0405(15) . ?
Ni1 O4 2.1119(15) . ?
Ni1 O1 2.1180(15) . ?
C1 C2 1.499(3) . ?
C1 H1A 0.9800 . ?
C1 H1B 0.9800 . ?
C1 H1C 0.9800 . ?
C2 O1 1.247(3) . ?
C2 N1 1.339(3) . ?
C3 N2 1.296(3) . ?
C3 C4 1.441(3) . ?
C3 H3 0.9500 . ?
C4 C5 1.416(3) . ?
C4 C13 1.457(3) . ?
C5 O2 1.315(3) . ?
C5 C6 1.434(3) . ?
C6 C7 1.358(3) . ?
C6 H6 0.9500 . ?
C7 C8 1.422(3) . ?
C7 H7 0.9500 . ?
C8 C9 1.413(3) . ?
C8 C13 1.418(3) . ?
C9 C10 1.369(4) . ?
C9 H9 0.9500 . ?
C10 C11 1.397(3) . ?
C10 H10 0.9500 . ?
C11 C12 1.379(3) . ?
C11 H11 0.9500 . ?
C12 C13 1.423(3) . ?
C12 H12 0.9500 . ?
C14 O3 1.309(3) . ?
C14 C23 1.417(3) . ?
C14 C15 1.434(3) . ?
C15 C16 1.359(3) . ?
C15 H15 0.9500 . ?
C16 C17 1.429(3) . ?
C16 H16 0.9500 . ?
C17 C18 1.414(3) . ?
C17 C22 1.422(3) . ?
C18 C19 1.377(4) . ?
C18 H18 0.9500 . ?
C19 C20 1.396(4) . ?
C19 H19 0.9500 . ?
C20 C21 1.375(3) . ?
C20 H20 0.9500 . ?
C21 C22 1.422(3) . ?
C21 H21 0.9500 . ?
C22 C23 1.457(3) . ?
C23 C24 1.435(3) . ?
C24 N3 1.293(3) . ?
C24 H24 0.9500 . ?
C25 O4 1.245(3) . ?
C25 N4 1.338(3) . ?
C25 C26 1.496(3) . ?
C26 H26A 0.9800 . ?
C26 H26B 0.9800 . ?
C26 H26C 0.9800 . ?
C27 S1 1.780(3) . ?
C27 H27A 0.9800 . ?
C27 H27B 0.9800 . ?
C27 H27C 0.9800 . ?
C28 S1 1.774(3) . ?
C28 H28A 0.9800 . ?
C28 H28B 0.9800 . ?
C28 H28C 0.9800 . ?
N1 N2 1.396(2) . ?
N1 H1N 0.82(3) . ?
N3 N4 1.392(2) . ?
N4 H4N 0.85(3) . ?
O5 S1 1.488(2) . ?

loop_
_geom_hbond_atom_site_label_D
_geom_hbond_atom_site_label_H
_geom_hbond_atom_site_label_A
_geom_hbond_distance_DH
_geom_hbond_distance_HA
_geom_hbond_distance_DA
_geom_hbond_angle_DHA
_geom_hbond_site_symmetry_A
_geom_hbond_publ_flag
C15 H15 O5 0.95 2.45 3.150(3) 130.2 . yes
C26 H26A O5 0.98 2.50 3.277(3) 136.4 1_545 yes
C27 H27C O4 0.98 2.39 3.224(3) 142.5 2_566 yes
N1 H1N O3 0.82(3) 1.89(3) 2.698(2) 168(3) 2_566 yes
N4 H4N O2 0.85(3) 1.86(3) 2.698(2) 168(3) 2_656 yes

loop_
_geom_torsion_atom_site_label_1
_geom_torsion_atom_site_label_2
_geom_torsion_atom_site_label_3
_geom_torsion_atom_site_label_4
_geom_torsion
_geom_torsion_site_symmetry_1
_geom_torsion_site_symmetry_2
_geom_torsion_site_symmetry_3
_geom_torsion_site_symmetry_4
_geom_torsion_publ_flag
N2 C3 C4 C5 -6.8(3) . . . . ?
N2 C3 C4 C13 177.75(19) . . . . ?
C3 C4 C5 O2 10.5(3) . . . . ?
C13 C4 C5 O2 -174.15(19) . . . . ?
C3 C4 C5 C6 -167.90(19) . . . . ?
C13 C4 C5 C6 7.5(3) . . . . ?
O2 C5 C6 C7 176.4(2) . . . . ?
C4 C5 C6 C7 -5.1(3) . . . . ?
C5 C6 C7 C8 0.0(3) . . . . ?
C6 C7 C8 C9 -178.1(2) . . . . ?
C6 C7 C8 C13 2.6(3) . . . . ?
C13 C8 C9 C10 0.2(4) . . . . ?
C7 C8 C9 C10 -179.2(2) . . . . ?
C8 C9 C10 C11 -1.2(4) . . . . ?
C9 C10 C11 C12 0.9(4) . . . . ?
C10 C11 C12 C13 0.5(3) . . . . ?
C9 C8 C13 C12 1.2(3) . . . . ?
C7 C8 C13 C12 -179.4(2) . . . . ?
C9 C8 C13 C4 -179.4(2) . . . . ?
C7 C8 C13 C4 -0.1(3) . . . . ?
C11 C12 C13 C8 -1.6(3) . . . . ?
C11 C12 C13 C4 179.1(2) . . . . ?
C5 C4 C13 C8 -5.0(3) . . . . ?
C3 C4 C13 C8 170.53(19) . . . . ?
C5 C4 C13 C12 174.3(2) . . . . ?
C3 C4 C13 C12 -10.2(3) . . . . ?
O3 C14 C15 C16 179.9(2) . . . . ?
C23 C14 C15 C16 0.0(3) . . . . ?
C14 C15 C16 C17 1.2(3) . . . . ?
C15 C16 C17 C18 179.2(2) . . . . ?
C15 C16 C17 C22 -0.8(3) . . . . ?
C22 C17 C18 C19 0.2(4) . . . . ?
C16 C17 C18 C19 -179.7(2) . . . . ?
C17 C18 C19 C20 0.1(4) . . . . ?
C18 C19 C20 C21 -0.4(4) . . . . ?
C19 C20 C21 C22 0.4(4) . . . . ?
C20 C21 C22 C17 -0.1(3) . . . . ?
C20 C21 C22 C23 -179.6(2) . . . . ?
C18 C17 C22 C21 -0.2(3) . . . . ?
C16 C17 C22 C21 179.7(2) . . . . ?
C18 C17 C22 C23 179.3(2) . . . . ?
C16 C17 C22 C23 -0.8(3) . . . . ?
O3 C14 C23 C24 -0.6(3) . . . . ?
C15 C14 C23 C24 179.41(19) . . . . ?
O3 C14 C23 C22 178.51(19) . . . . ?
C15 C14 C23 C22 -1.5(3) . . . . ?
C21 C22 C23 C14 -178.6(2) . . . . ?
C17 C22 C23 C14 1.9(3) . . . . ?
C21 C22 C23 C24 0.5(3) . . . . ?
C17 C22 C23 C24 -178.96(19) . . . . ?
C14 C23 C24 N3 -1.4(3) . . . . ?
C22 C23 C24 N3 179.50(19) . . . . ?
O1 C2 N1 N2 -2.7(3) . . . . ?
C1 C2 N1 N2 179.17(17) . . . . ?
C4 C3 N2 N1 178.63(18) . . . . ?
C4 C3 N2 Ni1 -15.1(3) . . . . ?
C2 N1 N2 C3 164.67(18) . . . . ?
C2 N1 N2 Ni1 -3.9(2) . . . . ?
C23 C24 N3 N4 -179.78(18) . . . . ?
C23 C24 N3 Ni1 -1.6(3) . . . . ?
O4 C25 N4 N3 0.1(3) . . . . ?
C26 C25 N4 N3 -177.14(17) . . . . ?
C24 N3 N4 C25 173.26(18) . . . . ?
Ni1 N3 N4 C25 -5.2(2) . . . . ?
N1 C2 O1 Ni1 7.4(2) . . . . ?
C1 C2 O1 Ni1 -174.53(15) . . . . ?
C4 C5 O2 Ni1 7.4(3) . . . . ?
C6 C5 O2 Ni1 -174.21(14) . . . . ?
C23 C14 O3 Ni1 5.3(3) . . . . ?
C15 C14 O3 Ni1 -174.66(14) . . . . ?
N4 C25 O4 Ni1 4.8(2) . . . . ?
C26 C25 O4 Ni1 -178.14(16) . . . . ?
